data_4333519
loop_
_publ_author_name
'Kazuhiko Matsumoto'
'Takaaki Oka'
'Toshiyuki Nohira'
'Rika Hagiwara'

_publ_contact_author_address
;
Graduate School of Energy Science, Kyoto University
Yoshida, Sakyo-ku, Kyoto 606-8501, Japan
;
_publ_contact_author_email k-matsumoto@energy.kyoto-u.ac.jp
_publ_contact_author_fax 81-75-753-4817
_publ_contact_author_name 'Kazuhiko Matsumoto'
_publ_contact_author_phone 81-75-753-4817
_publ_section_title
;
 Polymorphism of Alkali Bis(fluorosulfonyl)amides (M[N(SO2F)2], M = Na, K,
 and Cs)
;
_journal_name_full 'Inorganic Chemistry'
_journal_page_first 568
_journal_page_last 576
_journal_paper_doi 10.1021/ic3010486
_journal_volume 52
_journal_year 2013
_chemical_formula_moiety
;
(K +), (N(SO2F)2 -)
;
_chemical_formula_sum 'F2 K N O4 S2'
_chemical_formula_weight 219.23
_chemical_name_common K[N(SO2F)2]
_chemical_name_systematic
;
 ?
;
_space_group_IT_number 61
_symmetry_cell_setting orthorhombic
_symmetry_space_group_name_Hall '-P 2bc 2ac'
_symmetry_space_group_name_H-M 'P c a b'
_atom_sites_solution_hydrogens none
_atom_sites_solution_primary direct
_atom_sites_solution_secondary difmap
_audit_creation_method SHELXL-97
_cell_angle_alpha 90.00
_cell_angle_beta 90.00
_cell_angle_gamma 90.00
_cell_formula_units_Z 16
_cell_length_a 12.0147(2)
_cell_length_b 14.3150(3)
_cell_length_c 14.3560(3)
_cell_measurement_reflns_used 18117
_cell_measurement_temperature 298
_cell_measurement_theta_max 54.96
_cell_measurement_theta_min 6.35
_cell_volume 2469.09(8)
_computing_cell_refinement 'RAPID AUTO 2.40 (Rigaku 2006)'
_computing_data_collection 'Rigaku R-AXIS Rapid-II'
_computing_data_reduction 'RAPID AUTO 2.40 (Rigaku 2006)'
_computing_structure_refinement 'SHELXL-97 (Sheldrick, 1997)'
_computing_structure_solution 'SIR92 (Altmare et al., 1994)'
_diffrn_ambient_temperature 298
_diffrn_measured_fraction_theta_full 0.995
_diffrn_measured_fraction_theta_max 0.995
_diffrn_measurement_device_type 'Rigaku R-AXIS RapidII'
_diffrn_measurement_method 'imaging plate'
_diffrn_radiation_monochromator graphite
_diffrn_radiation_source 'fine-focus sealed tube'
_diffrn_radiation_type MoK\a
_diffrn_radiation_wavelength 0.71073
_diffrn_reflns_av_R_equivalents 0.0333
_diffrn_reflns_av_sigmaI/netI 0.0181
_diffrn_reflns_limit_h_max 15
_diffrn_reflns_limit_h_min -14
_diffrn_reflns_limit_k_max 18
_diffrn_reflns_limit_k_min -18
_diffrn_reflns_limit_l_max 18
_diffrn_reflns_limit_l_min -18
_diffrn_reflns_number 22532
_diffrn_reflns_theta_full 27.48
_diffrn_reflns_theta_max 27.48
_diffrn_reflns_theta_min 3.17
_exptl_absorpt_coefficient_mu 1.534
_exptl_absorpt_correction_T_max 1.000
_exptl_absorpt_correction_T_min 0.500
_exptl_absorpt_correction_type multi-scan
_exptl_absorpt_process_details 'RAPID AUTO 2.40 (Rigaku 2006)'
_exptl_crystal_colour colorless
_exptl_crystal_density_diffrn 2.359
_exptl_crystal_description chunk
_exptl_crystal_F_000 1728
_exptl_crystal_size_max 0.80
_exptl_crystal_size_mid 0.30
_exptl_crystal_size_min 0.30
_refine_diff_density_max 0.369
_refine_diff_density_min -0.553
_refine_diff_density_rms 0.127
_refine_ls_extinction_method none
_refine_ls_goodness_of_fit_ref 1.101
_refine_ls_hydrogen_treatment none
_refine_ls_matrix_type full
_refine_ls_number_parameters 181
_refine_ls_number_reflns 2818
_refine_ls_number_restraints 0
_refine_ls_restrained_S_all 1.101
_refine_ls_R_factor_all 0.0350
_refine_ls_R_factor_gt 0.0292
_refine_ls_shift/su_max 0.001
_refine_ls_shift/su_mean 0.000
_refine_ls_structure_factor_coef Fsqd
_refine_ls_weighting_details 'calc w=1/[\s^2^(Fo^2^)+(0.0370P)^2^+2.0576P] where P=(Fo^2^+2Fc^2^)/3'
_refine_ls_weighting_scheme calc
_refine_ls_wR_factor_gt 0.0763
_refine_ls_wR_factor_ref 0.0799
_reflns_number_gt 2452
_reflns_number_total 2818
_reflns_threshold_expression >2sigma(I)
_cod_data_source_file ic3010486_si_001_03.cif
_cod_data_source_block K[N(SO2F)2]_I-298K
_cod_database_code 4333519

loop_
_symmetry_equiv_pos_as_xyz
'x, y, z'
'-x, -y+1/2, z+1/2'
'x+1/2, -y, -z+1/2'
'-x+1/2, y+1/2, -z'
'-x, -y, -z'
'x, y-1/2, -z-1/2'
'-x-1/2, y, z-1/2'
'x-1/2, -y-1/2, z'

loop_
_atom_site_label
_atom_site_type_symbol
_atom_site_fract_x
_atom_site_fract_y
_atom_site_fract_z
_atom_site_U_iso_or_equiv
_atom_site_adp_type
_atom_site_occupancy
_atom_site_symmetry_multiplicity
_atom_site_calc_flag
K1 K -0.50512(5) 0.84128(4) 0.55429(4) 0.03904(15) Uani 1 1 d
K2 K -0.13263(5) 0.61473(4) 0.27446(4) 0.04338(16) Uani 1 1 d
S1 S -0.47720(5) 0.66836(4) 0.33702(4) 0.03015(14) Uani 1 1 d
S3 S 0.20014(5) 0.63888(5) 0.17505(4) 0.03834(16) Uani 1 1 d
S2 S -0.31994(5) 0.62784(4) 0.47152(4) 0.03087(14) Uani 1 1 d
S4 S 0.14476(5) 0.55076(4) 0.33982(4) 0.03150(14) Uani 1 1 d
O2 O -0.47997(17) 0.67547(17) 0.23898(13) 0.0521(5) Uani 1 1 d
F2 F -0.36756(14) 0.53052(12) 0.49581(12) 0.0533(4) Uani 1 1 d
F4 F 0.20369(15) 0.62525(13) 0.40100(12) 0.0545(4) Uani 1 1 d
F3 F 0.25881(16) 0.72105(13) 0.22141(13) 0.0620(5) Uani 1 1 d
F1 F -0.54668(14) 0.58000(13) 0.35967(14) 0.0611(5) Uani 1 1 d
O3 O -0.36775(17) 0.68823(16) 0.53804(13) 0.0531(5) Uani 1 1 d
O7 O 0.22355(17) 0.47835(14) 0.33075(13) 0.0469(5) Uani 1 1 d
O8 O 0.04427(16) 0.53173(14) 0.38887(14) 0.0467(5) Uani 1 1 d
O4 O -0.20280(14) 0.61567(14) 0.47098(13) 0.0442(4) Uani 1 1 d
O1 O -0.52856(16) 0.74089(15) 0.38797(13) 0.0480(5) Uani 1 1 d
O6 O 0.13972(18) 0.67521(17) 0.09860(14) 0.0546(5) Uani 1 1 d
N1 N -0.35698(16) 0.64098(15) 0.36767(13) 0.0333(4) Uani 1 1 d
O5 O 0.28641(17) 0.57341(14) 0.15406(14) 0.0487(5) Uani 1 1 d
N2 N 0.11274(17) 0.60441(15) 0.24908(14) 0.0349(4) Uani 1 1 d

loop_
_atom_site_aniso_label
_atom_site_aniso_U_11
_atom_site_aniso_U_22
_atom_site_aniso_U_33
_atom_site_aniso_U_23
_atom_site_aniso_U_13
_atom_site_aniso_U_12
K1 0.0461(3) 0.0441(3) 0.0269(3) -0.0025(2) -0.0009(2) 0.0108(2)
K2 0.0300(3) 0.0470(3) 0.0531(3) -0.0083(3) -0.0066(2) -0.0033(2)
S1 0.0299(3) 0.0346(3) 0.0259(3) 0.0018(2) -0.0018(2) -0.0011(2)
S3 0.0378(3) 0.0407(3) 0.0365(3) 0.0028(3) 0.0071(2) -0.0005(3)
S2 0.0268(3) 0.0365(3) 0.0293(3) 0.0008(2) -0.0014(2) 0.0008(2)
S4 0.0296(3) 0.0323(3) 0.0325(3) 0.0007(2) 0.0020(2) 0.0041(2)
O2 0.0517(12) 0.0775(15) 0.0271(9) -0.0004(9) -0.0066(8) -0.0011(10)
F2 0.0535(10) 0.0516(10) 0.0549(10) 0.0202(8) -0.0043(8) -0.0136(8)
F4 0.0604(11) 0.0554(10) 0.0476(9) -0.0132(8) -0.0102(8) -0.0060(8)
F3 0.0662(12) 0.0491(10) 0.0708(12) -0.0113(9) 0.0118(9) -0.0201(9)
F1 0.0439(9) 0.0547(11) 0.0845(13) 0.0197(9) -0.0075(9) -0.0194(8)
O3 0.0517(12) 0.0709(14) 0.0366(10) -0.0161(9) -0.0081(8) 0.0201(10)
O7 0.0505(11) 0.0507(11) 0.0394(10) 0.0020(8) 0.0013(8) 0.0230(9)
O8 0.0407(10) 0.0497(11) 0.0496(11) 0.0138(9) 0.0130(8) 0.0036(8)
O4 0.0272(9) 0.0595(12) 0.0460(10) 0.0021(9) -0.0031(7) 0.0026(8)
O1 0.0482(11) 0.0564(12) 0.0394(10) -0.0082(9) -0.0082(8) 0.0212(9)
O6 0.0569(13) 0.0706(15) 0.0363(10) 0.0131(10) -0.0003(9) 0.0092(11)
N1 0.0302(10) 0.0427(11) 0.0269(10) 0.0017(8) 0.0018(7) 0.0018(8)
O5 0.0476(11) 0.0459(11) 0.0527(11) -0.0023(9) 0.0168(9) 0.0091(9)
N2 0.0288(10) 0.0387(11) 0.0372(11) 0.0068(9) 0.0016(8) 0.0031(8)

loop_
_atom_type_symbol
_atom_type_description
_atom_type_scat_dispersion_real
_atom_type_scat_dispersion_imag
_atom_type_scat_source
N N 0.0061 0.0033 'International Tables Vol C Tables 4.2.6.8 and 6.1.1.4'
O O 0.0106 0.0060 'International Tables Vol C Tables 4.2.6.8 and 6.1.1.4'
F F 0.0171 0.0103 'International Tables Vol C Tables 4.2.6.8 and 6.1.1.4'
S S 0.1246 0.1234 'International Tables Vol C Tables 4.2.6.8 and 6.1.1.4'
K K 0.2009 0.2494 'International Tables Vol C Tables 4.2.6.8 and 6.1.1.4'

loop_
_geom_angle_atom_site_label_1
_geom_angle_atom_site_label_2
_geom_angle_atom_site_label_3
_geom_angle
_geom_angle_site_symmetry_1
_geom_angle_site_symmetry_3
O2 K1 O4 113.41(6) 2_465 8_575
O2 K1 O3 93.03(7) 2_465 .
O4 K1 O3 131.62(6) 8_575 .
O2 K1 O1 142.58(7) 2_465 .
O4 K1 O1 69.81(6) 8_575 .
O3 K1 O1 65.15(5) . .
O2 K1 O8 78.04(7) 2_465 4_456
O4 K1 O8 76.62(6) 8_575 4_456
O3 K1 O8 150.92(6) . 4_456
O1 K1 O8 135.21(6) . 4_456
O2 K1 O6 71.09(7) 2_465 7_556
O4 K1 O6 78.41(6) 8_575 7_556
O3 K1 O6 72.85(7) . 7_556
O1 K1 O6 73.43(6) . 7_556
O8 K1 O6 127.76(6) 4_456 7_556
O2 K1 O8 147.20(7) 2_465 8_575
O4 K1 O8 72.15(6) 8_575 8_575
O3 K1 O8 106.97(6) . 8_575
O1 K1 O8 70.22(6) . 8_575
O8 K1 O8 71.85(6) 4_456 8_575
O6 K1 O8 139.15(6) 7_556 8_575
O2 K1 O5 69.40(6) 2_465 2_565
O4 K1 O5 144.70(6) 8_575 2_565
O3 K1 O5 81.42(6) . 2_565
O1 K1 O5 130.79(6) . 2_565
O8 K1 O5 69.52(6) 4_456 2_565
O6 K1 O5 130.97(6) 7_556 2_565
O8 K1 O5 87.80(5) 8_575 2_565
O2 K1 F4 135.34(6) 2_465 8_575
O4 K1 F4 109.23(5) 8_575 8_575
O3 K1 F4 67.15(6) . 8_575
O1 K1 F4 65.88(6) . 8_575
O8 K1 F4 99.89(5) 4_456 8_575
O6 K1 F4 131.64(6) 7_556 8_575
O8 K1 F4 42.44(5) 8_575 8_575
O5 K1 F4 68.32(5) 2_565 8_575
O2 K1 S4 68.88(5) 2_465 4_456
O4 K1 S4 66.96(4) 8_575 4_456
O3 K1 S4 159.58(4) . 4_456
O1 K1 S4 135.19(4) . 4_456
O8 K1 S4 19.68(4) 4_456 4_456
O6 K1 S4 108.16(5) 7_556 4_456
O8 K1 S4 85.77(4) 8_575 4_456
O5 K1 S4 83.23(4) 2_565 4_456
F4 K1 S4 118.88(4) 8_575 4_456
O2 K1 K2 155.23(5) 2_465 8_575
O4 K1 K2 41.88(4) 8_575 8_575
O3 K1 K2 104.38(4) . 8_575
O1 K1 K2 41.48(4) . 8_575
O8 K1 K2 93.85(4) 4_456 8_575
O6 K1 K2 97.07(4) 7_556 8_575
O8 K1 K2 42.45(4) 8_575 8_575
O5 K1 K2 129.91(4) 2_565 8_575
F4 K1 K2 68.80(3) 8_575 8_575
S4 K1 K2 95.793(17) 4_456 8_575
O2 K1 K1 114.14(6) 2_465 5_476
O4 K1 K1 70.53(4) 8_575 5_476
O3 K1 K1 135.21(6) . 5_476
O1 K1 K1 102.19(5) . 5_476
O8 K1 K1 37.08(4) 4_456 5_476
O6 K1 K1 147.94(5) 7_556 5_476
O8 K1 K1 34.78(4) 8_575 5_476
O5 K1 K1 76.45(4) 2_565 5_476
F4 K1 K1 68.58(3) 8_575 5_476
S4 K1 K1 52.265(14) 4_456 5_476
K2 K1 K1 64.667(14) 8_575 5_476
O7 K2 F3 87.90(7) 3_465 8_575
O7 K2 O1 162.52(7) 3_465 8_675
F3 K2 O1 75.88(6) 8_575 8_675
O7 K2 O8 125.90(7) 3_465 .
F3 K2 O8 146.15(6) 8_575 .
O1 K2 O8 70.35(6) 8_675 .
O7 K2 O4 111.17(6) 3_465 .
F3 K2 O4 97.10(6) 8_575 .
O1 K2 O4 65.40(5) 8_675 .
O8 K2 O4 70.93(5) . .
O7 K2 N2 123.42(7) 3_465 .
F3 K2 N2 118.10(6) 8_575 .
O1 K2 N2 71.24(6) 8_675 .
O8 K2 N2 48.02(5) . .
O4 K2 N2 113.67(6) . .
O7 K2 N1 74.61(6) 3_465 .
F3 K2 N1 66.49(6) 8_575 .
O1 K2 N1 92.68(6) 8_675 .
O8 K2 N1 116.52(6) . .
O4 K2 N1 47.33(5) . .
N2 K2 N1 160.25(6) . .
O7 K2 O5 62.56(5) 3_465 3_465
F3 K2 O5 133.44(6) 8_575 3_465
O1 K2 O5 125.21(6) 8_675 3_465
O8 K2 O5 71.62(5) . 3_465
O4 K2 O5 65.75(6) . 3_465
N2 K2 O5 108.32(6) . 3_465
N1 K2 O5 71.14(6) . 3_465
O7 K2 S4 128.81(5) 3_465 .
F3 K2 S4 136.13(5) 8_575 .
O1 K2 S4 68.62(4) 8_675 .
O8 K2 S4 22.58(4) . .
O4 K2 S4 90.95(4) . .
N2 K2 S4 25.44(4) . .
N1 K2 S4 138.00(4) . .
O5 K2 S4 89.01(4) 3_465 .
O7 K2 S2 93.79(5) 3_465 .
F3 K2 S2 83.06(4) 8_575 .
O1 K2 S2 78.05(4) 8_675 .
O8 K2 S2 91.94(4) . .
O4 K2 S2 22.02(3) . .
N2 K2 S2 135.61(5) . .
N1 K2 S2 25.33(4) . .
O5 K2 S2 65.38(4) 3_465 .
S4 K2 S2 112.77(2) . .
O7 K2 S1 151.68(5) 3_465 8_675
F3 K2 S1 66.38(5) 8_575 8_675
O1 K2 S1 20.08(4) 8_675 8_675
O8 K2 S1 80.79(4) . 8_675
O4 K2 S1 84.77(4) . 8_675
N2 K2 S1 64.84(4) . 8_675
N1 K2 S1 103.61(4) . 8_675
O5 K2 S1 144.61(4) 3_465 8_675
S4 K2 S1 71.587(16) . 8_675
S2 K2 S1 94.580(18) . 8_675
O7 K2 K1 145.95(5) 3_465 8_675
F3 K2 K1 107.14(5) 8_575 8_675
O1 K2 K1 39.55(4) 8_675 8_675
O8 K2 K1 44.48(4) . 8_675
O4 K2 K1 38.23(4) . 8_675
N2 K2 K1 76.76(4) . 8_675
N1 K2 K1 83.54(4) . 8_675
O5 K2 K1 85.94(4) 3_465 8_675
S4 K2 K1 57.774(15) . 8_675
S2 K2 K1 59.281(15) . 8_675
S1 K2 K1 58.711(14) 8_675 8_675
O2 S1 O1 116.95(13) . .
O2 S1 F1 104.79(13) . .
O1 S1 F1 104.84(13) . .
O2 S1 N1 108.74(12) . .
O1 S1 N1 116.31(11) . .
F1 S1 N1 103.56(11) . .
O2 S1 K2 71.84(10) . 8_575
O1 S1 K2 45.12(8) . 8_575
F1 S1 K2 117.38(7) . 8_575
N1 S1 K2 137.73(9) . 8_575
O6 S3 O5 116.71(13) . .
O6 S3 F3 106.99(14) . .
O5 S3 F3 105.23(13) . .
O6 S3 N2 107.26(12) . .
O5 S3 N2 114.88(12) . .
F3 S3 N2 104.82(11) . .
O3 S2 O4 118.89(12) . .
O3 S2 F2 104.41(13) . .
O4 S2 F2 104.94(11) . .
O3 S2 N1 117.06(12) . .
O4 S2 N1 106.94(11) . .
F2 S2 N1 102.58(11) . .
O3 S2 K2 144.50(11) . .
O4 S2 K2 51.12(8) . .
F2 S2 K2 111.08(8) . .
N1 S2 K2 55.90(7) . .
O7 S4 O8 118.32(12) . .
O7 S4 F4 104.54(12) . .
O8 S4 F4 103.79(12) . .
O7 S4 N2 116.76(11) . .
O8 S4 N2 107.33(11) . .
F4 S4 N2 104.28(11) . .
O7 S4 K2 142.06(10) . .
O8 S4 K2 52.37(8) . .
F4 S4 K2 113.40(7) . .
N2 S4 K2 54.97(8) . .
O7 S4 K1 75.55(9) . 4_446
O8 S4 K1 43.01(8) . 4_446
F4 S4 K1 121.53(7) . 4_446
N2 S4 K1 128.35(8) . 4_446
K2 S4 K1 83.946(18) . 4_446
S1 O2 K1 170.38(15) . 2_464
S4 F4 K1 97.32(8) . 8_675
S3 F3 K2 169.78(12) . 8_675
S2 O3 K1 142.12(12) . .
S4 O7 K2 149.20(11) . 3_565
S4 O8 K1 117.32(11) . 4_446
S4 O8 K2 105.05(10) . .
K1 O8 K2 114.99(7) 4_446 .
S4 O8 K1 115.86(11) . 8_675
K1 O8 K1 108.15(6) 4_446 8_675
K2 O8 K1 93.07(6) . 8_675
S2 O4 K1 146.44(12) . 8_675
S2 O4 K2 106.85(10) . .
K1 O4 K2 99.89(6) 8_675 .
S1 O1 K1 140.80(11) . .
S1 O1 K2 114.80(10) . 8_575
K1 O1 K2 98.97(6) . 8_575
S3 O6 K1 138.26(13) . 7
S1 N1 S2 124.16(13) . .
S1 N1 K2 136.85(10) . .
S2 N1 K2 98.77(9) . .
S3 O5 K2 137.84(11) . 3_565
S3 O5 K1 115.80(11) . 2_564
K2 O5 K1 102.95(6) 3_565 2_564
S4 N2 S3 123.62(13) . .
S4 N2 K2 99.59(9) . .
S3 N2 K2 136.78(11) . .

loop_
_geom_bond_atom_site_label_1
_geom_bond_atom_site_label_2
_geom_bond_distance
_geom_bond_site_symmetry_2
K1 O2 2.6683(19) 2_465
K1 O4 2.7297(19) 8_575
K1 O3 2.753(2) .
K1 O1 2.8009(19) .
K1 O8 2.884(2) 4_456
K1 O6 2.945(2) 7_556
K1 O8 3.049(2) 8_575
K1 O5 3.232(2) 2_565
K1 F4 3.3714(19) 8_575
K1 S4 3.7573(8) 4_456
K1 K2 4.3453(8) 8_575
K1 K1 4.8056(12) 5_476
K2 O7 2.6537(19) 3_465
K2 F3 2.7943(18) 8_575
K2 O1 2.914(2) 8_675
K2 O8 2.937(2) .
K2 O4 2.944(2) .
K2 N2 2.974(2) .
K2 N1 3.033(2) .
K2 O5 3.042(2) 3_465
K2 S4 3.5814(8) .
K2 S2 3.6198(8) .
K2 S1 3.7330(8) 8_675
K2 K1 4.3453(8) 8_675
S1 O2 1.4115(19) .
S1 O1 1.4120(19) .
S1 F1 1.5500(17) .
S1 N1 1.560(2) .
S1 K2 3.7330(8) 8_575
S3 O6 1.415(2) .
S3 O5 1.430(2) .
S3 F3 1.5243(18) .
S3 N2 1.573(2) .
S2 O3 1.4105(19) .
S2 O4 1.4182(18) .
S2 F2 1.5459(17) .
S2 N1 1.567(2) .
S4 O7 1.4098(18) .
S4 O8 1.4239(19) .
S4 F4 1.5524(17) .
S4 N2 1.561(2) .
S4 K1 3.7573(8) 4_446
O2 K1 2.6683(19) 2_464
F4 K1 3.3714(19) 8_675
F3 K2 2.7943(18) 8_675
O7 K2 2.6537(19) 3_565
O8 K1 2.884(2) 4_446
O8 K1 3.049(2) 8_675
O4 K1 2.7297(18) 8_675
O1 K2 2.914(2) 8_575
O6 K1 2.945(2) 7
O5 K2 3.042(2) 3_565
O5 K1 3.232(2) 2_564

loop_
_geom_torsion_atom_site_label_1
_geom_torsion_atom_site_label_2
_geom_torsion_atom_site_label_3
_geom_torsion_atom_site_label_4
_geom_torsion
_geom_torsion_site_symmetry_1
_geom_torsion_site_symmetry_4
O7 K2 S2 O3 -130.22(15) 3_465 .
F3 K2 S2 O3 -42.81(15) 8_575 .
O1 K2 S2 O3 34.16(15) 8_675 .
O8 K2 S2 O3 103.60(15) . .
O4 K2 S2 O3 86.47(18) . .
N2 K2 S2 O3 80.83(16) . .
N1 K2 S2 O3 -89.81(18) . .
O5 K2 S2 O3 172.34(15) 3_465 .
S4 K2 S2 O3 94.63(15) . .
S1 K2 S2 O3 22.69(15) 8_675 .
K1 K2 S2 O3 71.87(15) 8_675 .
O7 K2 S2 O4 143.30(12) 3_465 .
F3 K2 S2 O4 -129.28(12) 8_575 .
O1 K2 S2 O4 -52.31(12) 8_675 .
O8 K2 S2 O4 17.13(12) . .
N2 K2 S2 O4 -5.64(13) . .
N1 K2 S2 O4 -176.28(15) . .
O5 K2 S2 O4 85.87(12) 3_465 .
S4 K2 S2 O4 8.15(11) . .
S1 K2 S2 O4 -63.78(11) 8_675 .
K1 K2 S2 O4 -14.60(11) 8_675 .
O7 K2 S2 F2 50.77(9) 3_465 .
F3 K2 S2 F2 138.19(9) 8_575 .
O1 K2 S2 F2 -144.84(8) 8_675 .
O8 K2 S2 F2 -75.40(8) . .
O4 K2 S2 F2 -92.53(13) . .
N2 K2 S2 F2 -98.17(10) . .
N1 K2 S2 F2 91.19(12) . .
O5 K2 S2 F2 -6.66(8) 3_465 .
S4 K2 S2 F2 -84.37(7) . .
S1 K2 S2 F2 -156.31(7) 8_675 .
K1 K2 S2 F2 -107.13(7) 8_675 .
O7 K2 S2 N1 -40.42(11) 3_465 .
F3 K2 S2 N1 47.00(11) 8_575 .
O1 K2 S2 N1 123.96(11) 8_675 .
O8 K2 S2 N1 -166.59(11) . .
O4 K2 S2 N1 176.28(15) . .
N2 K2 S2 N1 170.64(12) . .
O5 K2 S2 N1 -97.86(11) 3_465 .
S4 K2 S2 N1 -175.57(10) . .
S1 K2 S2 N1 112.49(10) 8_675 .
K1 K2 S2 N1 161.68(10) 8_675 .
O7 K2 S4 O7 -2.32(18) 3_465 .
F3 K2 S4 O7 -142.55(15) 8_575 .
O1 K2 S4 O7 179.20(14) 8_675 .
O8 K2 S4 O7 89.16(18) . .
O4 K2 S4 O7 116.16(14) . .
N2 K2 S4 O7 -89.73(17) . .
N1 K2 S4 O7 110.28(15) . .
O5 K2 S4 O7 50.44(15) 3_465 .
S2 K2 S4 O7 113.11(14) . .
S1 K2 S4 O7 -159.66(14) 8_675 .
K1 K2 S4 O7 136.26(14) 8_675 .
O7 K2 S4 O8 -91.48(13) 3_465 .
F3 K2 S4 O8 128.29(13) 8_575 .
O1 K2 S4 O8 90.03(12) 8_675 .
O4 K2 S4 O8 27.00(12) . .
N2 K2 S4 O8 -178.89(15) . .
N1 K2 S4 O8 21.12(13) . .
O5 K2 S4 O8 -38.72(12) 3_465 .
S2 K2 S4 O8 23.95(11) . .
S1 K2 S4 O8 111.17(11) 8_675 .
K1 K2 S4 O8 47.10(11) 8_675 .
O7 K2 S4 F4 178.84(9) 3_465 .
F3 K2 S4 F4 38.61(10) 8_575 .
O1 K2 S4 F4 0.35(9) 8_675 .
O8 K2 S4 F4 -89.68(14) . .
O4 K2 S4 F4 -62.68(9) . .
N2 K2 S4 F4 91.43(13) . .
N1 K2 S4 F4 -68.56(11) . .
O5 K2 S4 F4 -128.40(9) 3_465 .
S2 K2 S4 F4 -65.73(8) . .
S1 K2 S4 F4 21.50(8) 8_675 .
K1 K2 S4 F4 -42.58(8) 8_675 .
O7 K2 S4 N2 87.41(12) 3_465 .
F3 K2 S4 N2 -52.82(12) 8_575 .
O1 K2 S4 N2 -91.08(11) 8_675 .
O8 K2 S4 N2 178.89(15) . .
O4 K2 S4 N2 -154.11(11) . .
N1 K2 S4 N2 -159.99(12) . .
O5 K2 S4 N2 140.17(11) 3_465 .
S2 K2 S4 N2 -157.16(10) . .
S1 K2 S4 N2 -69.94(10) 8_675 .
K1 K2 S4 N2 -134.01(10) 8_675 .
O7 K2 S4 K1 -59.35(6) 3_465 4_446
F3 K2 S4 K1 160.42(6) 8_575 4_446
O1 K2 S4 K1 122.17(4) 8_675 4_446
O8 K2 S4 K1 32.13(11) . 4_446
O4 K2 S4 K1 59.13(4) . 4_446
N2 K2 S4 K1 -146.76(10) . 4_446
N1 K2 S4 K1 53.25(7) . 4_446
O5 K2 S4 K1 -6.59(4) 3_465 4_446
S2 K2 S4 K1 56.09(2) . 4_446
S1 K2 S4 K1 143.307(18) 8_675 4_446
K1 K2 S4 K1 79.232(17) 8_675 4_446
O1 S1 O2 K1 -134.6(8) . 2_464
F1 S1 O2 K1 -19.1(8) . 2_464
N1 S1 O2 K1 91.2(8) . 2_464
K2 S1 O2 K1 -133.5(8) 8_575 2_464
O7 S4 F4 K1 -131.21(9) . 8_675
O8 S4 F4 K1 -6.57(10) . 8_675
N2 S4 F4 K1 105.70(9) . 8_675
K2 S4 F4 K1 48.06(7) . 8_675
K1 S4 F4 K1 -49.45(8) 4_446 8_675
O6 S3 F3 K2 -30.7(7) . 8_675
O5 S3 F3 K2 94.0(7) . 8_675
N2 S3 F3 K2 -144.4(7) . 8_675
O4 S2 O3 K1 125.5(2) . .
F2 S2 O3 K1 -118.1(2) . .
N1 S2 O3 K1 -5.5(3) . .
K2 S2 O3 K1 62.9(3) . .
O2 K1 O3 S2 169.7(2) 2_465 .
O4 K1 O3 S2 44.3(3) 8_575 .
O1 K1 O3 S2 21.3(2) . .
O8 K1 O3 S2 -119.6(2) 4_456 .
O6 K1 O3 S2 100.6(2) 7_556 .
O8 K1 O3 S2 -36.6(2) 8_575 .
O5 K1 O3 S2 -121.6(2) 2_565 .
F4 K1 O3 S2 -51.6(2) 8_575 .
S4 K1 O3 S2 -163.33(12) 4_456 .
K2 K1 O3 S2 7.5(2) 8_575 .
K1 K1 O3 S2 -60.9(3) 5_476 .
O8 S4 O7 K2 137.1(2) . 3_565
F4 S4 O7 K2 -108.1(3) . 3_565
N2 S4 O7 K2 6.5(3) . 3_565
K2 S4 O7 K2 73.0(3) . 3_565
K1 S4 O7 K2 132.5(3) 4_446 3_565
O7 S4 O8 K1 -6.55(18) . 4_446
F4 S4 O8 K1 -121.76(11) . 4_446
N2 S4 O8 K1 128.20(12) . 4_446
K2 S4 O8 K1 129.15(15) . 4_446
O7 S4 O8 K2 -135.70(11) . .
F4 S4 O8 K2 109.09(10) . .
N2 S4 O8 K2 -0.95(13) . .
K1 S4 O8 K2 -129.15(15) 4_446 .
O7 S4 O8 K1 123.23(12) . 8_675
F4 S4 O8 K1 8.02(13) . 8_675
N2 S4 O8 K1 -102.02(12) . 8_675
K2 S4 O8 K1 -101.07(11) . 8_675
K1 S4 O8 K1 129.78(15) 4_446 8_675
O7 K2 O8 S4 105.91(11) 3_465 .
F3 K2 O8 S4 -77.59(15) 8_575 .
O1 K2 O8 S4 -81.42(11) 8_675 .
O4 K2 O8 S4 -151.29(12) . .
N2 K2 O8 S4 0.64(9) . .
N1 K2 O8 S4 -164.37(10) . .
O5 K2 O8 S4 138.77(12) 3_465 .
S2 K2 O8 S4 -158.00(10) . .
S1 K2 O8 S4 -63.68(10) 8_675 .
K1 K2 O8 S4 -117.82(13) 8_675 .
O7 K2 O8 K1 -24.61(10) 3_465 4_446
F3 K2 O8 K1 151.89(8) 8_575 4_446
O1 K2 O8 K1 148.06(8) 8_675 4_446
O4 K2 O8 K1 78.19(7) . 4_446
N2 K2 O8 K1 -129.88(11) . 4_446
N1 K2 O8 K1 65.11(9) . 4_446
O5 K2 O8 K1 8.25(7) 3_465 4_446
S4 K2 O8 K1 -130.52(15) . 4_446
S2 K2 O8 K1 71.48(6) . 4_446
S1 K2 O8 K1 165.80(7) 8_675 4_446
K1 K2 O8 K1 111.66(8) 8_675 4_446
O7 K2 O8 K1 -136.27(6) 3_465 8_675
F3 K2 O8 K1 40.23(11) 8_575 8_675
O1 K2 O8 K1 36.40(5) 8_675 8_675
O4 K2 O8 K1 -33.47(5) . 8_675
N2 K2 O8 K1 118.46(9) . 8_675
N1 K2 O8 K1 -46.55(7) . 8_675
O5 K2 O8 K1 -103.41(6) 3_465 8_675
S4 K2 O8 K1 117.82(13) . 8_675
S2 K2 O8 K1 -40.18(4) . 8_675
S1 K2 O8 K1 54.14(4) 8_675 8_675
O3 S2 O4 K1 2.8(3) . 8_675
F2 S2 O4 K1 -113.4(2) . 8_675
N1 S2 O4 K1 138.2(2) . 8_675
K2 S2 O4 K1 141.4(3) . 8_675
O3 S2 O4 K2 -138.55(12) . .
F2 S2 O4 K2 105.25(10) . .
N1 S2 O4 K2 -3.22(13) . .
O7 K2 O4 S2 -39.75(13) 3_465 .
F3 K2 O4 S2 50.74(12) 8_575 .
O1 K2 O4 S2 121.63(12) 8_675 .
O8 K2 O4 S2 -161.86(12) . .
N2 K2 O4 S2 175.70(10) . .
N1 K2 O4 S2 2.16(9) . .
O5 K2 O4 S2 -83.99(11) 3_465 .
S4 K2 O4 S2 -172.48(10) . .
S1 K2 O4 S2 116.10(11) 8_675 .
K1 K2 O4 S2 159.50(15) 8_675 .
O7 K2 O4 K1 160.75(7) 3_465 8_675
F3 K2 O4 K1 -108.76(7) 8_575 8_675
O1 K2 O4 K1 -37.87(6) 8_675 8_675
O8 K2 O4 K1 38.64(6) . 8_675
N2 K2 O4 K1 16.20(8) . 8_675
N1 K2 O4 K1 -157.34(11) . 8_675
O5 K2 O4 K1 116.51(7) 3_465 8_675
S4 K2 O4 K1 28.02(5) . 8_675
S2 K2 O4 K1 -159.50(15) . 8_675
S1 K2 O4 K1 -43.40(5) 8_675 8_675
O2 S1 O1 K1 -145.47(18) . .
F1 S1 O1 K1 99.0(2) . .
N1 S1 O1 K1 -14.7(3) . .
K2 S1 O1 K1 -146.9(3) 8_575 .
O2 S1 O1 K2 1.48(17) . 8_575
F1 S1 O1 K2 -114.05(11) . 8_575
N1 S1 O1 K2 132.27(11) . 8_575
O2 K1 O1 S1 -69.0(2) 2_465 .
O4 K1 O1 S1 -171.5(2) 8_575 .
O3 K1 O1 S1 -9.65(19) . .
O8 K1 O1 S1 144.58(18) 4_456 .
O6 K1 O1 S1 -88.0(2) 7_556 .
O8 K1 O1 S1 110.9(2) 8_575 .
O5 K1 O1 S1 42.3(2) 2_565 .
F4 K1 O1 S1 65.2(2) 8_575 .
S4 K1 O1 S1 172.65(16) 4_456 .
K2 K1 O1 S1 149.9(2) 8_575 .
K1 K1 O1 S1 124.8(2) 5_476 .
O2 K1 O1 K2 141.05(9) 2_465 8_575
O4 K1 O1 K2 38.58(6) 8_575 8_575
O3 K1 O1 K2 -159.57(9) . 8_575
O8 K1 O1 K2 -5.34(11) 4_456 8_575
O6 K1 O1 K2 122.04(7) 7_556 8_575
O8 K1 O1 K2 -39.02(6) 8_575 8_575
O5 K1 O1 K2 -107.65(7) 2_565 8_575
F4 K1 O1 K2 -84.73(6) 8_575 8_575
S4 K1 O1 K2 22.73(10) 4_456 8_575
K1 K1 O1 K2 -25.13(6) 5_476 8_575
O5 S3 O6 K1 -156.77(16) . 7
F3 S3 O6 K1 -39.3(2) . 7
N2 S3 O6 K1 72.7(2) . 7
O2 S1 N1 S2 179.04(16) . .
O1 S1 N1 S2 44.5(2) . .
F1 S1 N1 S2 -69.91(18) . .
K2 S1 N1 S2 95.71(17) 8_575 .
O2 S1 N1 K2 5.7(2) . .
O1 S1 N1 K2 -128.87(16) . .
F1 S1 N1 K2 116.73(16) . .
K2 S1 N1 K2 -77.65(19) 8_575 .
O3 S2 N1 S1 -36.1(2) . .
O4 S2 N1 S1 -172.38(16) . .
F2 S2 N1 S1 77.49(17) . .
K2 S2 N1 S1 -175.4(2) . .
O3 S2 N1 K2 139.31(12) . .
O4 S2 N1 K2 3.03(12) . .
F2 S2 N1 K2 -107.10(9) . .
O7 K2 N1 S1 -47.70(16) 3_465 .
F3 K2 N1 S1 46.78(16) 8_575 .
O1 K2 N1 S1 120.12(17) 8_675 .
O8 K2 N1 S1 -170.55(15) . .
O4 K2 N1 S1 172.5(2) . .
N2 K2 N1 S1 154.76(15) . .
O5 K2 N1 S1 -113.44(17) 3_465 .
S4 K2 N1 S1 -179.44(12) . .
S2 K2 N1 S1 174.4(3) . .
S1 K2 N1 S1 103.08(16) 8_675 .
K1 K2 N1 S1 158.66(17) 8_675 .
O7 K2 N1 S2 137.85(11) 3_465 .
F3 K2 N1 S2 -127.66(11) 8_575 .
O1 K2 N1 S2 -54.32(10) 8_675 .
O8 K2 N1 S2 15.01(12) . .
O4 K2 N1 S2 -1.90(8) . .
N2 K2 N1 S2 -19.7(2) . .
O5 K2 N1 S2 72.12(9) 3_465 .
S4 K2 N1 S2 6.11(14) . .
S1 K2 N1 S2 -71.37(9) 8_675 .
K1 K2 N1 S2 -15.78(9) 8_675 .
O6 S3 O5 K2 -134.20(17) . 3_565
F3 S3 O5 K2 107.38(18) . 3_565
N2 S3 O5 K2 -7.4(2) . 3_565
O6 S3 O5 K1 71.05(16) . 2_564
F3 S3 O5 K1 -47.37(13) . 2_564
N2 S3 O5 K1 -162.11(10) . 2_564
O7 S4 N2 S3 -44.6(2) . .
O8 S4 N2 S3 179.83(16) . .
F4 S4 N2 S3 70.13(18) . .
K2 S4 N2 S3 178.9(2) . .
K1 S4 N2 S3 -137.05(12) 4_446 .
O7 S4 N2 K2 136.48(12) . .
O8 S4 N2 K2 0.92(13) . .
F4 S4 N2 K2 -108.78(9) . .
K1 S4 N2 K2 44.04(11) 4_446 .
O6 S3 N2 S4 173.87(16) . .
O5 S3 N2 S4 42.3(2) . .
F3 S3 N2 S4 -72.64(18) . .
O6 S3 N2 K2 -7.7(2) . .
O5 S3 N2 K2 -139.23(16) . .
F3 S3 N2 K2 105.79(17) . .
O7 K2 N2 S4 -111.14(10) 3_465 .
F3 K2 N2 S4 141.25(9) 8_575 .
O1 K2 N2 S4 79.51(10) 8_675 .
O8 K2 N2 S4 -0.57(8) . .
O4 K2 N2 S4 28.47(12) . .
N1 K2 N2 S4 42.7(2) . .
O5 K2 N2 S4 -42.43(11) 3_465 .
S2 K2 N2 S4 30.77(13) . .
S1 K2 N2 S4 100.07(10) 8_675 .
K1 K2 N2 S4 38.68(8) 8_675 .
O7 K2 N2 S3 70.18(19) 3_465 .
F3 K2 N2 S3 -37.43(19) 8_575 .
O1 K2 N2 S3 -99.17(17) 8_675 .
O8 K2 N2 S3 -179.2(2) . .
O4 K2 N2 S3 -150.21(16) . .
N1 K2 N2 S3 -136.01(18) . .
O5 K2 N2 S3 138.90(16) 3_465 .
S4 K2 N2 S3 -178.7(3) . .
S2 K2 N2 S3 -147.90(13) . .
S1 K2 N2 S3 -78.61(16) 8_675 .
K1 K2 N2 S3 -139.99(17) 8_675 .
